data_1516488
loop_
_publ_author_name
'Charette, Andr\'e B.'
'Chong, Kenneth C. W.'
'Fournier, Jean-Fran\,cois'
'Patrick, Brian'
'Scheffer, John R.'

_publ_section_title
;
 Asymmetric synthesis in a Norrish type II cleavage reaction induced by
 crystal chirality
;
_journal_issue 11
_journal_name_full 'Photochemical &amp; Photobiological Sciences'
_journal_page_first 1052
_journal_page_last 1055
_journal_paper_doi 10.1039/b309256a
_journal_volume 2
_journal_year 2003
_chemical_formula_sum 'C28 H28 O5'
_chemical_formula_weight 444.50
_chemical_name_systematic
;
1-[cis, cis-2,3-bis(Benzyloxymethyl)cyclopropyl] 1-[4-carbomethoxyphenyl]
methanone
;
_space_group_IT_number 14
_symmetry_cell_setting monoclinic
_symmetry_space_group_name_Hall '-P 2yn'
_symmetry_space_group_name_H-M 'P 1 21/n 1'
_atom_sites_solution_hydrogens geom
_atom_sites_solution_primary direct
_atom_sites_solution_secondary difmap
_audit_creation_method SHELXL-97
_cell_angle_alpha 90.00
_cell_angle_beta 98.234(5)
_cell_angle_gamma 90.00
_cell_formula_units_Z 4
_cell_length_a 17.2708(19)
_cell_length_b 5.7140(5)
_cell_length_c 23.476(3)
_cell_measurement_reflns_used 8434
_cell_measurement_temperature 173(2)
_cell_measurement_theta_max 25.03
_cell_measurement_theta_min 2.38
_cell_volume 2292.9(4)
_computing_structure_refinement 'SHELXL-97 (Sheldrick, 1997)'
_diffrn_ambient_temperature 17(2)
_diffrn_detector_area_resol_mean 11.76
_diffrn_measured_fraction_theta_full 0.991
_diffrn_measured_fraction_theta_max 0.991
_diffrn_measurement_device_type 'Rigaku/ADSC CCD'
_diffrn_measurement_method 'area detector'
_diffrn_radiation_monochromator graphite
_diffrn_radiation_source 'fine-focus sealed tube'
_diffrn_radiation_type MoK\a
_diffrn_radiation_wavelength 0.71073
_diffrn_reflns_av_R_equivalents 0.1001
_diffrn_reflns_av_sigmaI/netI 0.0612
_diffrn_reflns_limit_h_max 20
_diffrn_reflns_limit_h_min -20
_diffrn_reflns_limit_k_max 6
_diffrn_reflns_limit_k_min -6
_diffrn_reflns_limit_l_max 27
_diffrn_reflns_limit_l_min -27
_diffrn_reflns_number 17434
_diffrn_reflns_theta_full 25.03
_diffrn_reflns_theta_max 25.03
_diffrn_reflns_theta_min 2.38
_exptl_absorpt_coefficient_mu 0.088
_exptl_absorpt_correction_T_max 1.0000
_exptl_absorpt_correction_T_min 0.7893
_exptl_absorpt_correction_type multi-scan
_exptl_crystal_colour colourles
_exptl_crystal_density_diffrn 1.288
_exptl_crystal_density_method 'not measured'
_exptl_crystal_description needle
_exptl_crystal_F_000 944
_exptl_crystal_size_max 0.30
_exptl_crystal_size_mid 0.05
_exptl_crystal_size_min 0.05
_refine_diff_density_max 0.191
_refine_diff_density_min -0.187
_refine_diff_density_rms 0.045
_refine_ls_extinction_method none
_refine_ls_goodness_of_fit_ref 1.097
_refine_ls_hydrogen_treatment mixed
_refine_ls_matrix_type full
_refine_ls_number_parameters 301
_refine_ls_number_reflns 4013
_refine_ls_number_restraints 0
_refine_ls_restrained_S_all 1.097
_refine_ls_R_factor_all 0.0962
_refine_ls_R_factor_gt 0.0648
_refine_ls_shift/su_max 0.000
_refine_ls_shift/su_mean 0.000
_refine_ls_structure_factor_coef Fsqd
_refine_ls_weighting_details 'calc w=1/[\s^2^(Fo^2^)+(0.0275P)^2^+1.9448P] where P=(Fo^2^+2Fc^2^)/3'
_refine_ls_weighting_scheme calc
_refine_ls_wR_factor_gt 0.1106
_refine_ls_wR_factor_ref 0.1202
_reflns_number_gt 3034
_reflns_number_total 4013
_reflns_threshold_expression >2sigma(I)
_cod_data_source_file b309256a.txt
_cod_data_source_block shelxl
_cod_original_sg_symbol_H-M P21/n
_cod_database_code 1516488

loop_
_symmetry_equiv_pos_as_xyz
'x, y, z'
'-x+1/2, y+1/2, -z+1/2'
'-x, -y, -z'
'x-1/2, -y-1/2, z-1/2'

loop_
_atom_site_label
_atom_site_type_symbol
_atom_site_fract_x
_atom_site_fract_y
_atom_site_fract_z
_atom_site_U_iso_or_equiv
_atom_site_adp_type
_atom_site_occupancy
_atom_site_symmetry_multiplicity
_atom_site_calc_flag
_atom_site_refinement_flags
O5 O 0.27836(10) 0.2655(3) 0.64328(7) 0.0269(4) Uani 1 1 d .
O2 O 0.50552(10) -0.3069(3) 0.26063(8) 0.0279(4) Uani 1 1 d .
O1 O 0.25088(10) -0.0470(3) 0.31931(8) 0.0307(5) Uani 1 1 d .
O3 O 0.42957(11) -0.4144(3) 0.42345(8) 0.0296(5) Uani 1 1 d .
O4 O 0.31013(12) -0.0841(3) 0.68356(8) 0.0350(5) Uani 1 1 d .
C3 C 0.38674(14) -0.0059(4) 0.33158(10) 0.0206(6) Uani 1 1 d .
H3 H 0.3766 0.1546 0.3178 0.025 Uiso 1 1 calc R
C24 C 0.33543(14) -0.0099(4) 0.58780(11) 0.0194(5) Uani 1 1 d .
C21 C 0.39435(14) -0.1276(4) 0.48695(10) 0.0178(5) Uani 1 1 d .
C6 C 0.17444(14) -0.3401(4) 0.36370(12) 0.0267(6) Uani 1 1 d .
C23 C 0.37024(14) -0.2270(4) 0.58258(11) 0.0214(6) Uani 1 1 d .
H23 H 0.3738 -0.3334 0.6128 0.026 Uiso 1 1 calc R
C25 C 0.33000(15) 0.1481(4) 0.54232(11) 0.0232(6) Uani 1 1 d .
H25 H 0.3065 0.2931 0.5455 0.028 Uiso 1 1 calc R
C20 C 0.42216(14) -0.2044(4) 0.43241(11) 0.0210(6) Uani 1 1 d .
C14 C 0.55060(13) -0.4926(4) 0.18057(11) 0.0211(6) Uani 1 1 d .
C19 C 0.58699(15) -0.2925(4) 0.16358(11) 0.0256(6) Uani 1 1 d .
H19 H 0.6014 -0.1736 0.1900 0.031 Uiso 1 1 calc R
C7 C 0.13462(15) -0.5506(5) 0.35789(14) 0.0345(7) Uani 1 1 d .
H7 H 0.1158 -0.6076 0.3214 0.041 Uiso 1 1 calc R
C11 C 0.20243(15) -0.2590(5) 0.41821(12) 0.0294(6) Uani 1 1 d .
H11 H 0.2288 -0.1168 0.4225 0.035 Uiso 1 1 calc R
C22 C 0.39943(14) -0.2851(4) 0.53276(11) 0.0220(6) Uani 1 1 d .
H22 H 0.4227 -0.4305 0.5297 0.026 Uiso 1 1 calc R
C26 C 0.35950(14) 0.0899(4) 0.49232(11) 0.0215(6) Uani 1 1 d .
H26 H 0.3560 0.1966 0.4621 0.026 Uiso 1 1 calc R
C12 C 0.49464(15) -0.3174(4) 0.31966(11) 0.0255(6) Uani 1 1 d .
H12A H 0.5454(9) -0.3649(10) 0.3447(4) 0.031 Uiso 1 1 calc R
H12B H 0.4525(7) -0.437(2) 0.32522(15) 0.031 Uiso 1 1 calc R
C4 C 0.32074(14) -0.1718(4) 0.31330(11) 0.0246(6) Uani 1 1 d .
H4A H 0.32062(14) -0.2215(10) 0.2722(7) 0.030 Uiso 1 1 calc R
H4B H 0.32564(17) -0.315(3) 0.3384(4) 0.030 Uiso 1 1 calc R
C15 C 0.52960(15) -0.6665(5) 0.14014(12) 0.0302(7) Uani 1 1 d .
H15 H 0.5053 -0.8013 0.1509 0.036 Uiso 1 1 calc R
C27 C 0.30681(14) 0.0477(4) 0.64325(11) 0.0216(6) Uani 1 1 d .
C13 C 0.53569(15) -0.5205(4) 0.24167(11) 0.0258(6) Uani 1 1 d .
H13A H 0.4984 -0.6459 0.2441 0.031 Uiso 1 1 calc R
H13B H 0.5840 -0.5605 0.2661 0.031 Uiso 1 1 calc R
C1 C 0.43782(14) -0.0216(4) 0.39062(10) 0.0222(6) Uani 1 1 d .
H1 H 0.4544 0.1297 0.4079 0.027 Uiso 1 1 calc R
C28 C 0.24908(16) 0.3365(5) 0.69546(11) 0.0292(6) Uani 1 1 d .
H28A H 0.2019 0.2522 0.6989 0.044 Uiso 1 1 calc R
H28B H 0.2383 0.5014 0.6940 0.044 Uiso 1 1 calc R
H28C H 0.2876 0.3030 0.7281 0.044 Uiso 1 1 calc R
C18 C 0.60197(16) -0.2695(5) 0.10723(12) 0.0313(7) Uani 1 1 d .
H18 H 0.6266 -0.1356 0.0962 0.038 Uiso 1 1 calc R
C16 C 0.54426(17) -0.6426(5) 0.08416(13) 0.0364(7) Uani 1 1 d .
H16 H 0.5296 -0.7606 0.0575 0.044 Uiso 1 1 calc R
C17 C 0.58045(17) -0.4446(5) 0.06773(12) 0.0354(7) Uani 1 1 d .
H17 H 0.5904 -0.4287 0.0300 0.042 Uiso 1 1 calc R
C5 C 0.18344(16) -0.1936(5) 0.31145(13) 0.0372(7) Uani 1 1 d .
H5A H 0.1865 -0.2968 0.2790 0.045 Uiso 1 1 calc R
H5B H 0.1373 -0.0966 0.3021 0.045 Uiso 1 1 calc R
C2 C 0.47024(15) -0.0775(4) 0.33565(11) 0.0224(6) Uani 1 1 d .
H2 H 0.5039 0.0465 0.3240 0.027 Uiso 1 1 calc R
C8 C 0.12256(17) -0.6771(5) 0.40623(16) 0.0436(8) Uani 1 1 d .
H8 H 0.0948 -0.8170 0.4021 0.052 Uiso 1 1 calc R
C9 C 0.15155(17) -0.5961(6) 0.46024(15) 0.0441(8) Uani 1 1 d .
H9 H 0.1440 -0.6824 0.4926 0.053 Uiso 1 1 calc R
C10 C 0.19162(16) -0.3877(5) 0.46653(13) 0.0362(7) Uani 1 1 d .
H10 H 0.2114 -0.3332 0.5031 0.043 Uiso 1 1 calc R

loop_
_atom_site_aniso_label
_atom_site_aniso_U_11
_atom_site_aniso_U_22
_atom_site_aniso_U_33
_atom_site_aniso_U_23
_atom_site_aniso_U_13
_atom_site_aniso_U_12
O5 0.0359(11) 0.0222(9) 0.0249(11) -0.0002(8) 0.0120(8) 0.0056(8)
O2 0.0354(11) 0.0282(10) 0.0236(11) 0.0069(8) 0.0156(8) 0.0097(8)
O1 0.0228(10) 0.0317(10) 0.0378(12) 0.0052(9) 0.0048(8) 0.0019(8)
O3 0.0460(12) 0.0192(10) 0.0255(11) 0.0015(8) 0.0118(9) 0.0028(8)
O4 0.0562(14) 0.0277(10) 0.0243(11) 0.0080(9) 0.0164(10) 0.0062(9)
C3 0.0278(14) 0.0175(12) 0.0173(14) 0.0035(10) 0.0065(11) 0.0010(10)
C24 0.0197(13) 0.0186(12) 0.0200(14) -0.0009(10) 0.0030(10) -0.0039(10)
C21 0.0189(13) 0.0180(12) 0.0159(13) 0.0026(10) 0.0005(10) -0.0029(9)
C6 0.0155(13) 0.0300(15) 0.0343(17) -0.0059(12) 0.0026(12) 0.0014(11)
C23 0.0276(14) 0.0195(13) 0.0170(14) 0.0050(10) 0.0022(11) 0.0005(10)
C25 0.0308(15) 0.0167(13) 0.0221(15) 0.0009(10) 0.0032(12) 0.0009(10)
C20 0.0223(14) 0.0202(14) 0.0201(14) 0.0010(10) 0.0013(11) -0.0016(10)
C14 0.0173(13) 0.0219(13) 0.0247(15) 0.0025(11) 0.0056(11) 0.0042(10)
C19 0.0286(15) 0.0234(13) 0.0255(16) -0.0002(11) 0.0057(12) -0.0005(11)
C7 0.0245(15) 0.0295(16) 0.048(2) -0.0131(14) 0.0017(13) -0.0004(12)
C11 0.0212(14) 0.0282(15) 0.0381(18) -0.0043(12) 0.0018(12) -0.0031(11)
C22 0.0259(14) 0.0171(12) 0.0226(15) 0.0012(10) 0.0028(11) 0.0010(10)
C26 0.0307(15) 0.0174(12) 0.0163(14) 0.0037(10) 0.0027(11) -0.0012(11)
C12 0.0282(15) 0.0290(14) 0.0203(15) 0.0061(11) 0.0065(12) 0.0050(12)
C4 0.0268(15) 0.0265(14) 0.0205(15) -0.0021(11) 0.0034(11) 0.0023(11)
C15 0.0265(15) 0.0252(14) 0.0406(19) -0.0002(13) 0.0109(13) 0.0021(11)
C27 0.0229(14) 0.0205(13) 0.0216(15) 0.0008(11) 0.0038(11) -0.0038(10)
C13 0.0216(14) 0.0254(14) 0.0317(16) 0.0062(12) 0.0083(12) 0.0052(11)
C1 0.0273(14) 0.0207(13) 0.0183(15) 0.0014(10) 0.0025(11) -0.0033(10)
C28 0.0351(16) 0.0300(15) 0.0255(16) -0.0028(12) 0.0140(13) 0.0012(12)
C18 0.0367(16) 0.0310(15) 0.0286(17) 0.0056(12) 0.0129(13) 0.0012(12)
C16 0.0376(18) 0.0340(17) 0.0375(19) -0.0132(13) 0.0051(14) 0.0045(13)
C17 0.0448(18) 0.0402(17) 0.0233(16) -0.0009(13) 0.0127(14) 0.0096(14)
C5 0.0241(16) 0.0484(18) 0.0372(18) 0.0020(14) -0.0019(13) -0.0027(13)
C2 0.0255(14) 0.0235(13) 0.0193(14) 0.0051(11) 0.0065(11) -0.0024(11)
C8 0.0273(17) 0.0261(15) 0.078(3) 0.0013(16) 0.0095(16) -0.0039(13)
C9 0.0325(18) 0.0479(19) 0.054(2) 0.0148(17) 0.0148(16) 0.0016(14)
C10 0.0261(16) 0.0486(18) 0.0340(18) 0.0000(14) 0.0045(13) 0.0016(13)

loop_
_atom_type_symbol
_atom_type_description
_atom_type_scat_dispersion_real
_atom_type_scat_dispersion_imag
_atom_type_scat_source
C C 0.0033 0.0016 'International Tables Vol C Tables 4.2.6.8 and 6.1.1.4'
H H 0.0000 0.0000 'International Tables Vol C Tables 4.2.6.8 and 6.1.1.4'
O O 0.0106 0.0060 'International Tables Vol C Tables 4.2.6.8 and 6.1.1.4'

loop_
_geom_angle_atom_site_label_1
_geom_angle_atom_site_label_2
_geom_angle_atom_site_label_3
_geom_angle
C27 O5 C28 115.7(2)
C13 O2 C12 111.88(18)
C5 O1 C4 112.4(2)
C2 C3 C4 122.4(2)
C2 C3 C1 59.99(16)
C4 C3 C1 122.5(2)
C25 C24 C23 119.6(2)
C25 C24 C27 122.1(2)
C23 C24 C27 118.3(2)
C26 C21 C22 119.0(2)
C26 C21 C20 122.3(2)
C22 C21 C20 118.5(2)
C11 C6 C7 119.1(3)
C11 C6 C5 120.2(2)
C7 C6 C5 120.6(3)
C22 C23 C24 120.3(2)
C26 C25 C24 120.1(2)
O3 C20 C1 122.8(2)
O3 C20 C21 119.2(2)
C1 C20 C21 118.1(2)
C15 C14 C19 118.5(2)
C15 C14 C13 121.0(2)
C19 C14 C13 120.5(2)
C18 C19 C14 120.3(2)
C6 C7 C8 120.3(3)
C6 C11 C10 120.6(3)
C23 C22 C21 120.5(2)
C25 C26 C21 120.4(2)
O2 C12 C2 106.6(2)
O1 C4 C3 106.0(2)
C16 C15 C14 121.0(3)
O4 C27 O5 123.9(2)
O4 C27 C24 124.2(2)
O5 C27 C24 111.9(2)
O2 C13 C14 109.16(19)
C20 C1 C2 122.7(2)
C20 C1 C3 120.2(2)
C2 C1 C3 58.48(16)
C17 C18 C19 120.2(3)
C17 C16 C15 120.1(3)
C16 C17 C18 119.9(3)
O1 C5 C6 113.4(2)
C3 C2 C12 122.7(2)
C3 C2 C1 61.52(16)
C12 C2 C1 124.0(2)
C9 C8 C7 120.1(3)
C10 C9 C8 120.1(3)
C9 C10 C11 119.7(3)

loop_
_geom_bond_atom_site_label_1
_geom_bond_atom_site_label_2
_geom_bond_distance
O5 C27 1.338(3)
O5 C28 1.449(3)
O2 C13 1.423(3)
O2 C12 1.426(3)
O1 C5 1.425(3)
O1 C4 1.426(3)
O3 C20 1.228(3)
O4 C27 1.204(3)
C3 C2 1.489(3)
C3 C4 1.497(3)
C3 C1 1.535(3)
C24 C25 1.391(3)
C24 C23 1.392(3)
C24 C27 1.494(3)
C21 C26 1.395(3)
C21 C22 1.396(3)
C21 C20 1.496(3)
C6 C11 1.382(4)
C6 C7 1.383(4)
C6 C5 1.511(4)
C23 C22 1.379(3)
C25 C26 1.385(3)
C20 C1 1.484(3)
C14 C15 1.386(4)
C14 C19 1.390(3)
C14 C13 1.502(3)
C19 C18 1.390(4)
C7 C8 1.386(4)
C11 C10 1.387(4)
C12 C2 1.498(3)
C15 C16 1.380(4)
C1 C2 1.512(3)
C18 C17 1.378(4)
C16 C17 1.374(4)
C8 C9 1.375(4)
C9 C10 1.374(4)

loop_
_geom_torsion_atom_site_label_1
_geom_torsion_atom_site_label_2
_geom_torsion_atom_site_label_3
_geom_torsion_atom_site_label_4
_geom_torsion
C25 C24 C23 C22 0.2(4)
C27 C24 C23 C22 -178.2(2)
C23 C24 C25 C26 -0.4(4)
C27 C24 C25 C26 178.0(2)
C26 C21 C20 O3 -157.7(2)
C22 C21 C20 O3 18.5(4)
C26 C21 C20 C1 20.8(3)
C22 C21 C20 C1 -163.0(2)
C15 C14 C19 C18 -0.2(4)
C13 C14 C19 C18 178.8(2)
C11 C6 C7 C8 0.5(4)
C5 C6 C7 C8 -176.1(3)
C7 C6 C11 C10 0.7(4)
C5 C6 C11 C10 177.3(2)
C24 C23 C22 C21 -0.1(4)
C26 C21 C22 C23 0.2(4)
C20 C21 C22 C23 -176.1(2)
C24 C25 C26 C21 0.4(4)
C22 C21 C26 C25 -0.3(4)
C20 C21 C26 C25 175.8(2)
C13 O2 C12 C2 174.8(2)
C5 O1 C4 C3 -171.4(2)
C2 C3 C4 O1 175.3(2)
C1 C3 C4 O1 102.6(2)
C19 C14 C15 C16 -0.1(4)
C13 C14 C15 C16 -179.1(2)
C28 O5 C27 O4 -1.3(4)
C28 O5 C27 C24 179.9(2)
C25 C24 C27 O4 179.7(2)
C23 C24 C27 O4 -1.9(4)
C25 C24 C27 O5 -1.5(3)
C23 C24 C27 O5 176.9(2)
C12 O2 C13 C14 -176.4(2)
C15 C14 C13 O2 -136.6(2)
C19 C14 C13 O2 44.4(3)
O3 C20 C1 C2 -4.9(4)
C21 C20 C1 C2 176.6(2)
O3 C20 C1 C3 64.9(3)
C21 C20 C1 C3 -113.6(3)
C2 C3 C1 C20 -112.1(3)
C4 C3 C1 C20 -0.7(3)
C4 C3 C1 C2 111.4(3)
C14 C19 C18 C17 0.3(4)
C14 C15 C16 C17 0.2(4)
C15 C16 C17 C18 -0.1(4)
C19 C18 C17 C16 -0.1(4)
C4 O1 C5 C6 79.0(3)
C11 C6 C5 O1 29.8(4)
C7 C6 C5 O1 -153.6(2)
C4 C3 C2 C12 2.4(4)
C1 C3 C2 C12 114.0(3)
C4 C3 C2 C1 -111.6(3)
O2 C12 C2 C3 92.3(3)
O2 C12 C2 C1 167.8(2)
C20 C1 C2 C3 107.9(3)
C20 C1 C2 C12 -4.2(4)
C3 C1 C2 C12 -112.0(3)
C6 C7 C8 C9 -1.3(4)
C7 C8 C9 C10 0.9(4)
C8 C9 C10 C11 0.2(4)
C6 C11 C10 C9 -1.1(4)
